data_1575860
loop_
_publ_author_name
'He, Jun'
'Yang, Zun'
'Lin, Lili'
'Feng, Xiaoming'

_publ_section_title
;
 Enantioselective synthesis of C-C and C-N axially chiral pyrazole-based
 heterobiaryls.
;
_journal_issue 42
_journal_name_full 'Chemical science'
_journal_page_first 20021
_journal_page_last 20029
_journal_paper_doi 10.1039/d5sc06841j
_journal_volume 16
_journal_year 2025
_chemical_formula_moiety 'C22 H16 N2 O3 S'
_chemical_formula_sum 'C22 H16 N2 O3 S'
_chemical_formula_weight 388.43
_space_group_crystal_system monoclinic
_space_group_IT_number 14
_space_group_name_Hall '-P 2ybc'
_space_group_name_H-M_alt 'P 1 21/c 1'
_atom_sites_solution_hydrogens geom
_atom_sites_solution_primary dual
_audit_creation_method SHELXL-2019/1
_audit_update_record
;
2025-06-27 deposited with the CCDC.	2025-09-23 downloaded from the CCDC.
;
_cell_angle_alpha 90
_cell_angle_beta 100.9880(10)
_cell_angle_gamma 90
_cell_formula_units_Z 4
_cell_length_a 11.3478(2)
_cell_length_b 11.1173(2)
_cell_length_c 14.7905(3)
_cell_measurement_reflns_used 9684
_cell_measurement_temperature 173(2)
_cell_measurement_theta_max 27.38
_cell_measurement_theta_min 2.31
_cell_volume 1831.72(6)
_computing_cell_refinement 'Bruker SAINT'
_computing_data_collection 'Bruker APEX5'
_computing_data_reduction 'Bruker SAINT'
_computing_molecular_graphics 'Bruker SHELXTL'
_computing_publication_material 'Bruker SHELXTL'
_computing_structure_refinement 'SHELXL-2019/1 (Sheldrick, 2019)'
_computing_structure_solution 'SHELXT (Sheldrick 2008)'
_diffrn_ambient_temperature 173(2)
_diffrn_measured_fraction_theta_full 0.998
_diffrn_measured_fraction_theta_max 0.998
_diffrn_measurement_device_type 'Bruker D8 Venture Photon II'
_diffrn_measurement_method '\f and \w scans'
_diffrn_radiation_type MoK\a
_diffrn_radiation_wavelength 0.71073
_diffrn_reflns_av_R_equivalents 0.0350
_diffrn_reflns_av_unetI/netI 0.0274
_diffrn_reflns_Laue_measured_fraction_full 0.998
_diffrn_reflns_Laue_measured_fraction_max 0.998
_diffrn_reflns_limit_h_max 14
_diffrn_reflns_limit_h_min -14
_diffrn_reflns_limit_k_max 14
_diffrn_reflns_limit_k_min -12
_diffrn_reflns_limit_l_max 19
_diffrn_reflns_limit_l_min -19
_diffrn_reflns_number 18620
_diffrn_reflns_point_group_measured_fraction_full 0.998
_diffrn_reflns_point_group_measured_fraction_max 0.998
_diffrn_reflns_theta_full 25.242
_diffrn_reflns_theta_max 27.493
_diffrn_reflns_theta_min 2.588
_exptl_absorpt_coefficient_mu 0.203
_exptl_absorpt_correction_T_max 1.0000
_exptl_absorpt_correction_T_min 0.9320
_exptl_absorpt_correction_type numerical
_exptl_absorpt_process_details 'SADABS (Krause et al., 2015)'
_exptl_crystal_colour yellow
_exptl_crystal_density_diffrn 1.409
_exptl_crystal_description block
_exptl_crystal_F_000 808
_exptl_crystal_recrystallization_method 'Re-crystallisation from solvent: DCM, EtOAc'
_exptl_crystal_size_max 0.767
_exptl_crystal_size_mid 0.441
_exptl_crystal_size_min 0.279
_refine_diff_density_max 0.288
_refine_diff_density_min -0.312
_refine_diff_density_rms 0.040
_refine_ls_extinction_coef 0.0165(16)
_refine_ls_extinction_expression Fc^*^=kFc[1+0.001xFc^2^\l^3^/sin(2\q)]^-1/4^
_refine_ls_extinction_method 'SHELXL-2019/1 (Sheldrick 2019)'
_refine_ls_goodness_of_fit_ref 1.039
_refine_ls_hydrogen_treatment constr
_refine_ls_matrix_type full
_refine_ls_number_parameters 254
_refine_ls_number_reflns 4194
_refine_ls_number_restraints 0
_refine_ls_restrained_S_all 1.039
_refine_ls_R_factor_all 0.0466
_refine_ls_R_factor_gt 0.0370
_refine_ls_shift/su_max 0.000
_refine_ls_shift/su_mean 0.000
_refine_ls_structure_factor_coef Fsqd
_refine_ls_weighting_details 'w=1/[\s^2^(Fo^2^)+(0.0409P)^2^+0.6572P] where P=(Fo^2^+2Fc^2^)/3'
_refine_ls_weighting_scheme calc
_refine_ls_wR_factor_gt 0.0887
_refine_ls_wR_factor_ref 0.0958
_reflns_Friedel_coverage 0.000
_reflns_number_gt 3541
_reflns_number_total 4194
_reflns_threshold_expression 'I > 2\s(I)'
_cod_data_source_file d5sc06841j2.cif
_cod_data_source_block hqw031
_cod_depositor_comments 'Adding full bibliography for 1575859--1575862.cif.'
_cod_original_sg_symbol_H-M 'P 21/c'
_cod_database_code 1575860
_shelx_shelxl_version_number 2019/1
_shelx_space_group_comment
; 
The symmetry employed for this shelxl refinement is uniquely defined 
by the following loop, which should always be used as a source of 
symmetry information in preference to the above space-group names. 
They are only intended as comments. 
;
_shelx_estimated_absorpt_t_min 0.860
_shelx_estimated_absorpt_t_max 0.945

loop_
_space_group_symop_operation_xyz
'x, y, z'
'-x, y+1/2, -z+1/2'
'-x, -y, -z'
'x, -y-1/2, z-1/2'

loop_
_atom_site_label
_atom_site_type_symbol
_atom_site_fract_x
_atom_site_fract_y
_atom_site_fract_z
_atom_site_U_iso_or_equiv
_atom_site_adp_type
_atom_site_occupancy
_atom_site_site_symmetry_order
_atom_site_calc_flag
_atom_site_refinement_flags_posn
_atom_site_refinement_flags_adp
_atom_site_refinement_flags_occupancy
_atom_site_disorder_assembly
_atom_site_disorder_group
S S 0.91752(3) 0.46793(3) 0.76485(3) 0.03094(12) Uani 1 1 d . . . . .
O1 O 0.55781(12) 0.24453(11) 0.61135(10) 0.0551(4) Uani 1 1 d . . . . .
O2 O 1.02811(9) 0.51949(11) 0.81231(8) 0.0419(3) Uani 1 1 d . . . . .
O3 O 0.91587(10) 0.40323(10) 0.68055(7) 0.0393(3) Uani 1 1 d . . . . .
N1 N 0.69694(10) 0.57977(11) 0.69824(8) 0.0272(3) Uani 1 1 d . . . . .
N2 N 0.29096(11) 0.41239(12) 0.54533(9) 0.0362(3) Uani 1 1 d . . . . .
C1 C 0.64193(13) 0.47294(13) 0.66601(10) 0.0294(3) Uani 1 1 d . . . . .
H1 H 0.692476 0.404112 0.673097 0.035 Uiso 1 1 calc R U . . .
C2 C 0.52874(13) 0.45323(13) 0.62667(10) 0.0323(3) Uani 1 1 d . . . . .
H2 H 0.473291 0.518061 0.615884 0.039 Uiso 1 1 calc R U . . .
C3 C 0.48974(14) 0.33068(14) 0.59993(10) 0.0333(3) Uani 1 1 d . . . . .
C4 C 0.36029(13) 0.31396(13) 0.55504(10) 0.0308(3) Uani 1 1 d . . . . .
C5 C 0.31916(15) 0.20140(15) 0.52295(11) 0.0377(4) Uani 1 1 d . . . . .
H5 H 0.370430 0.133166 0.532396 0.045 Uiso 1 1 calc R U . . .
C6 C 0.20130(16) 0.19115(17) 0.47677(11) 0.0431(4) Uani 1 1 d . . . . .
H6 H 0.171061 0.116011 0.451915 0.052 Uiso 1 1 calc R U . . .
C7 C 0.12899(16) 0.29075(18) 0.46742(12) 0.0469(4) Uani 1 1 d . . . . .
H7 H 0.047432 0.285590 0.437122 0.056 Uiso 1 1 calc R U . . .
C8 C 0.17694(15) 0.39873(17) 0.50289(12) 0.0445(4) Uani 1 1 d . . . . .
H8 H 0.125939 0.467201 0.496762 0.053 Uiso 1 1 calc R U . . .
C11 C 0.81704(12) 0.58880(13) 0.74468(10) 0.0282(3) Uani 1 1 d . . . . .
C12 C 0.84609(13) 0.70428(13) 0.76738(10) 0.0304(3) Uani 1 1 d . . . . .
H12 H 0.921172 0.732643 0.800118 0.036 Uiso 1 1 calc R U . . .
C13 C 0.74265(13) 0.77557(13) 0.73289(10) 0.0290(3) Uani 1 1 d . . . . .
C14 C 0.65046(12) 0.69717(13) 0.69157(10) 0.0277(3) Uani 1 1 d . . . . .
C15 C 0.53803(13) 0.74120(14) 0.65036(12) 0.0363(3) Uani 1 1 d . . . . .
H15 H 0.475131 0.688499 0.623511 0.044 Uiso 1 1 calc R U . . .
C16 C 0.52145(15) 0.86422(15) 0.65000(13) 0.0424(4) Uani 1 1 d . . . . .
H16 H 0.445278 0.896111 0.622760 0.051 Uiso 1 1 calc R U . . .
C17 C 0.61282(16) 0.94316(15) 0.68830(12) 0.0415(4) Uani 1 1 d . . . . .
H17 H 0.598680 1.027422 0.685389 0.050 Uiso 1 1 calc R U . . .
C18 C 0.72338(15) 0.89996(14) 0.73031(11) 0.0360(3) Uani 1 1 d . . . . .
H18 H 0.785479 0.953587 0.757071 0.043 Uiso 1 1 calc R U . . .
C21 C 0.86176(12) 0.37190(13) 0.84176(10) 0.0289(3) Uani 1 1 d . . . . .
C22 C 0.86466(15) 0.41235(15) 0.93094(11) 0.0385(4) Uani 1 1 d . . . . .
H22 H 0.894907 0.490157 0.949023 0.046 Uiso 1 1 calc R U . . .
C23 C 0.82318(16) 0.33850(17) 0.99316(12) 0.0457(4) Uani 1 1 d . . . . .
H23 H 0.824195 0.365596 1.054220 0.055 Uiso 1 1 calc R U . . .
C24 C 0.78012(15) 0.22494(16) 0.96636(12) 0.0407(4) Uani 1 1 d . . . . .
H24 H 0.751689 0.174122 1.009193 0.049 Uiso 1 1 calc R U . . .
C25 C 0.77831(14) 0.18514(15) 0.87759(12) 0.0382(4) Uani 1 1 d . . . . .
H25 H 0.748849 0.106970 0.859837 0.046 Uiso 1 1 calc R U . . .
C26 C 0.81912(13) 0.25838(14) 0.81432(11) 0.0339(3) Uani 1 1 d . . . . .
H26 H 0.817883 0.231228 0.753243 0.041 Uiso 1 1 calc R U . . .

loop_
_atom_site_aniso_label
_atom_site_aniso_U_11
_atom_site_aniso_U_22
_atom_site_aniso_U_33
_atom_site_aniso_U_23
_atom_site_aniso_U_13
_atom_site_aniso_U_12
S 0.02225(18) 0.0332(2) 0.0359(2) 0.00039(15) 0.00175(14) 0.00326(14)
O1 0.0478(7) 0.0305(6) 0.0764(9) -0.0054(6) -0.0145(6) 0.0072(5)
O2 0.0219(5) 0.0453(7) 0.0552(7) 0.0028(6) -0.0012(5) -0.0015(5)
O3 0.0385(6) 0.0424(7) 0.0375(6) -0.0007(5) 0.0088(5) 0.0110(5)
N1 0.0212(5) 0.0269(6) 0.0319(6) -0.0008(5) 0.0015(4) 0.0006(5)
N2 0.0304(6) 0.0344(7) 0.0405(7) -0.0010(6) -0.0019(5) -0.0040(5)
C1 0.0279(7) 0.0268(7) 0.0317(7) -0.0003(6) 0.0010(6) 0.0018(6)
C2 0.0266(7) 0.0276(7) 0.0405(8) -0.0019(6) 0.0007(6) 0.0000(6)
C3 0.0347(8) 0.0295(8) 0.0335(8) -0.0006(6) 0.0004(6) -0.0015(6)
C4 0.0333(7) 0.0313(8) 0.0272(7) -0.0013(6) 0.0037(6) -0.0069(6)
C5 0.0468(9) 0.0328(8) 0.0345(8) -0.0019(6) 0.0101(7) -0.0112(7)
C6 0.0498(10) 0.0463(10) 0.0337(8) -0.0061(7) 0.0093(7) -0.0269(8)
C7 0.0347(8) 0.0627(12) 0.0410(9) -0.0038(8) 0.0015(7) -0.0195(8)
C8 0.0310(8) 0.0492(10) 0.0497(10) -0.0010(8) -0.0015(7) -0.0052(7)
C11 0.0226(6) 0.0306(7) 0.0300(7) 0.0003(6) 0.0018(5) 0.0009(5)
C12 0.0268(7) 0.0334(8) 0.0306(7) -0.0019(6) 0.0044(5) -0.0050(6)
C13 0.0302(7) 0.0287(7) 0.0295(7) -0.0012(6) 0.0095(6) -0.0024(6)
C14 0.0268(7) 0.0265(7) 0.0308(7) 0.0009(6) 0.0081(5) 0.0013(5)
C15 0.0264(7) 0.0325(8) 0.0489(9) 0.0021(7) 0.0047(6) 0.0020(6)
C16 0.0345(8) 0.0360(9) 0.0571(10) 0.0052(8) 0.0099(7) 0.0097(7)
C17 0.0471(10) 0.0270(8) 0.0537(10) 0.0005(7) 0.0183(8) 0.0052(7)
C18 0.0407(8) 0.0291(8) 0.0410(8) -0.0032(7) 0.0149(7) -0.0039(6)
C21 0.0229(6) 0.0296(7) 0.0314(7) -0.0004(6) -0.0020(5) 0.0044(5)
C22 0.0416(9) 0.0340(8) 0.0376(8) -0.0079(7) 0.0016(7) -0.0024(7)
C23 0.0525(10) 0.0503(11) 0.0343(8) -0.0049(8) 0.0083(7) -0.0013(8)
C24 0.0375(8) 0.0416(9) 0.0429(9) 0.0054(7) 0.0071(7) 0.0003(7)
C25 0.0339(8) 0.0313(8) 0.0474(9) -0.0021(7) 0.0026(7) -0.0020(6)
C26 0.0305(7) 0.0342(8) 0.0340(8) -0.0053(6) -0.0012(6) 0.0012(6)

loop_
_atom_type_symbol
_atom_type_description
_atom_type_scat_dispersion_real
_atom_type_scat_dispersion_imag
_atom_type_scat_source
C C 0.0033 0.0016 'International Tables Vol C Tables 4.2.6.8 and 6.1.1.4'
H H 0.0000 0.0000 'International Tables Vol C Tables 4.2.6.8 and 6.1.1.4'
N N 0.0061 0.0033 'International Tables Vol C Tables 4.2.6.8 and 6.1.1.4'
O O 0.0106 0.0060 'International Tables Vol C Tables 4.2.6.8 and 6.1.1.4'
S S 0.1246 0.1234 'International Tables Vol C Tables 4.2.6.8 and 6.1.1.4'

loop_
_geom_angle_atom_site_label_1
_geom_angle_atom_site_label_2
_geom_angle_atom_site_label_3
_geom_angle
_geom_angle_site_symmetry_1
_geom_angle_site_symmetry_3
_geom_angle_publ_flag
O2 S O3 119.34(7) . . ?
O2 S C11 104.90(7) . . ?
O3 S C11 109.64(7) . . ?
O2 S C21 108.31(7) . . ?
O3 S C21 108.06(7) . . ?
C11 S C21 105.82(7) . . ?
C1 N1 C14 129.42(12) . . ?
C1 N1 C11 124.09(12) . . ?
C14 N1 C11 106.49(11) . . ?
C8 N2 C4 117.03(14) . . ?
C2 C1 N1 129.05(14) . . ?
C1 C2 C3 119.41(14) . . ?
O1 C3 C2 122.81(14) . . ?
O1 C3 C4 120.18(14) . . ?
C2 C3 C4 117.00(13) . . ?
N2 C4 C5 123.22(14) . . ?
N2 C4 C3 116.79(13) . . ?
C5 C4 C3 119.95(14) . . ?
C6 C5 C4 118.23(16) . . ?
C7 C6 C5 119.13(15) . . ?
C6 C7 C8 118.68(16) . . ?
N2 C8 C7 123.67(17) . . ?
C12 C11 N1 110.88(12) . . ?
C12 C11 S 124.51(11) . . ?
N1 C11 S 124.53(11) . . ?
C11 C12 C13 107.06(12) . . ?
C18 C13 C14 120.02(14) . . ?
C18 C13 C12 132.21(14) . . ?
C14 C13 C12 107.68(13) . . ?
C15 C14 N1 131.11(14) . . ?
C15 C14 C13 120.98(14) . . ?
N1 C14 C13 107.86(12) . . ?
C16 C15 C14 117.54(15) . . ?
C15 C16 C17 122.14(15) . . ?
C18 C17 C16 120.49(15) . . ?
C17 C18 C13 118.79(15) . . ?
C26 C21 C22 121.17(14) . . ?
C26 C21 S 120.74(12) . . ?
C22 C21 S 118.07(12) . . ?
C23 C22 C21 119.42(15) . . ?
C22 C23 C24 119.86(15) . . ?
C25 C24 C23 120.30(16) . . ?
C24 C25 C26 120.49(15) . . ?
C21 C26 C25 118.75(14) . . ?

loop_
_geom_bond_atom_site_label_1
_geom_bond_atom_site_label_2
_geom_bond_distance
_geom_bond_site_symmetry_2
_geom_bond_publ_flag
S O2 1.4355(11) . ?
S O3 1.4365(11) . ?
S C11 1.7507(14) . ?
S C21 1.7631(15) . ?
O1 C3 1.2218(19) . ?
N1 C1 1.3835(18) . ?
N1 C14 1.4041(18) . ?
N1 C11 1.4079(17) . ?
N2 C8 1.3348(19) . ?
N2 C4 1.339(2) . ?
C1 C2 1.324(2) . ?
C2 C3 1.463(2) . ?
C3 C4 1.504(2) . ?
C4 C5 1.387(2) . ?
C5 C6 1.386(2) . ?
C6 C7 1.369(3) . ?
C7 C8 1.380(2) . ?
C11 C12 1.352(2) . ?
C12 C13 1.428(2) . ?
C13 C18 1.399(2) . ?
C13 C14 1.408(2) . ?
C14 C15 1.394(2) . ?
C15 C16 1.380(2) . ?
C16 C17 1.394(2) . ?
C17 C18 1.376(2) . ?
C21 C26 1.384(2) . ?
C21 C22 1.388(2) . ?
C22 C23 1.381(2) . ?
C23 C24 1.384(2) . ?
C24 C25 1.382(2) . ?
C25 C26 1.385(2) . ?

loop_
_geom_torsion_atom_site_label_1
_geom_torsion_atom_site_label_2
_geom_torsion_atom_site_label_3
_geom_torsion_atom_site_label_4
_geom_torsion
_geom_torsion_site_symmetry_1
_geom_torsion_site_symmetry_2
_geom_torsion_site_symmetry_3
_geom_torsion_site_symmetry_4
_geom_torsion_publ_flag
C14 N1 C1 C2 -5.6(3) . . . . ?
C11 N1 C1 C2 175.60(15) . . . . ?
N1 C1 C2 C3 -178.45(14) . . . . ?
C1 C2 C3 O1 -0.8(2) . . . . ?
C1 C2 C3 C4 -179.65(14) . . . . ?
C8 N2 C4 C5 0.4(2) . . . . ?
C8 N2 C4 C3 177.93(14) . . . . ?
O1 C3 C4 N2 179.62(15) . . . . ?
C2 C3 C4 N2 -1.5(2) . . . . ?
O1 C3 C4 C5 -2.7(2) . . . . ?
C2 C3 C4 C5 176.10(14) . . . . ?
N2 C4 C5 C6 1.5(2) . . . . ?
C3 C4 C5 C6 -175.94(13) . . . . ?
C4 C5 C6 C7 -2.3(2) . . . . ?
C5 C6 C7 C8 1.3(2) . . . . ?
C4 N2 C8 C7 -1.5(3) . . . . ?
C6 C7 C8 N2 0.7(3) . . . . ?
C1 N1 C11 C12 179.60(13) . . . . ?
C14 N1 C11 C12 0.56(16) . . . . ?
C1 N1 C11 S 2.8(2) . . . . ?
C14 N1 C11 S -176.28(10) . . . . ?
O2 S C11 C12 2.67(15) . . . . ?
O3 S C11 C12 -126.62(13) . . . . ?
C21 S C11 C12 117.08(13) . . . . ?
O2 S C11 N1 179.09(12) . . . . ?
O3 S C11 N1 49.80(14) . . . . ?
C21 S C11 N1 -66.51(13) . . . . ?
N1 C11 C12 C13 -1.47(16) . . . . ?
S C11 C12 C13 175.36(10) . . . . ?
C11 C12 C13 C18 -174.75(16) . . . . ?
C11 C12 C13 C14 1.82(16) . . . . ?
C1 N1 C14 C15 -1.0(3) . . . . ?
C11 N1 C14 C15 177.97(15) . . . . ?
C1 N1 C14 C13 -178.36(13) . . . . ?
C11 N1 C14 C13 0.61(15) . . . . ?
C18 C13 C14 C15 -2.1(2) . . . . ?
C12 C13 C14 C15 -179.18(13) . . . . ?
C18 C13 C14 N1 175.57(13) . . . . ?
C12 C13 C14 N1 -1.49(15) . . . . ?
N1 C14 C15 C16 -175.81(15) . . . . ?
C13 C14 C15 C16 1.3(2) . . . . ?
C14 C15 C16 C17 0.6(3) . . . . ?
C15 C16 C17 C18 -1.6(3) . . . . ?
C16 C17 C18 C13 0.7(2) . . . . ?
C14 C13 C18 C17 1.1(2) . . . . ?
C12 C13 C18 C17 177.30(15) . . . . ?
O2 S C21 C26 -134.40(12) . . . . ?
O3 S C21 C26 -3.81(14) . . . . ?
C11 S C21 C26 113.56(12) . . . . ?
O2 S C21 C22 44.06(13) . . . . ?
O3 S C21 C22 174.65(11) . . . . ?
C11 S C21 C22 -67.98(13) . . . . ?
C26 C21 C22 C23 -0.6(2) . . . . ?
S C21 C22 C23 -179.09(13) . . . . ?
C21 C22 C23 C24 0.5(3) . . . . ?
C22 C23 C24 C25 -0.1(3) . . . . ?
C23 C24 C25 C26 -0.2(2) . . . . ?
C22 C21 C26 C25 0.4(2) . . . . ?
S C21 C26 C25 178.77(11) . . . . ?
C24 C25 C26 C21 0.1(2) . . . . ?
